data_7249064
loop_
_publ_author_name
'Zhong, Xin'
'Yang, Xiying'
'Wang, Jun'
'Lu, Lu'
'Muddassir, Mohd'
'Kushwaha, Aparna'
'Srivastava, Shreya'
'Kumar, Abhinav'

_publ_section_title
;
 A new pyromellitic acid and 3,5-bis(benzoimidazo-1-ly)pyridine based
 Zn(ii)-MOF as prospective turn-off--on sensor for tetracycline
;
_journal_issue 33
_journal_name_full CrystEngComm
_journal_page_first 4509
_journal_page_last 4517
_journal_paper_doi 10.1039/D4CE00471J
_journal_volume 26
_journal_year 2024
_chemical_formula_moiety 'C48 H28 N10 O8 Zn2, 2(H2 O)'
_chemical_formula_sum 'C48 H32 N10 O10 Zn2'
_chemical_formula_weight 1039.57
_space_group_crystal_system monoclinic
_space_group_IT_number 15
_space_group_name_Hall '-C 2yc'
_space_group_name_H-M_alt 'C 1 2/c 1'
_atom_sites_solution_hydrogens mixed
_audit_creation_date 2022-05-24
_audit_creation_method
;
Olex2 1.5
(compiled 2022.04.07 svn.rca3783a0 for OlexSys, GUI svn.r6498)
;
_audit_update_record
;
2024-01-30 deposited with the CCDC.	2024-07-18 downloaded from the CCDC.
;
_cell_angle_alpha 90
_cell_angle_beta 93.025(6)
_cell_angle_gamma 90
_cell_formula_units_Z 4
_cell_length_a 17.731(6)
_cell_length_b 17.610(6)
_cell_length_c 18.563(6)
_cell_measurement_reflns_used 2569
_cell_measurement_temperature 296.15
_cell_measurement_theta_max 22.140
_cell_measurement_theta_min 2.688
_cell_volume 5788(3)
_computing_cell_refinement 'SAINT v7.60A (Bruker, 2009)'
_computing_data_reduction 'SAINT v7.60A (Bruker, 2009)'
_computing_molecular_graphics 'Olex2 1.5 (Dolomanov et al., 2009)'
_computing_publication_material 'Olex2 1.5 (Dolomanov et al., 2009)'
_computing_structure_refinement 'SHELXL 2018/3 (Sheldrick, 2015)'
_computing_structure_solution 'SHELXT 2018/2 (Sheldrick, 2018)'
_diffrn_ambient_temperature 296.15
_diffrn_measured_fraction_theta_full 0.996
_diffrn_measured_fraction_theta_max 0.964
_diffrn_measurement_device_type 'CCD area detector'
_diffrn_measurement_method 'phi and omega scans'
_diffrn_radiation_monochromator graphite
_diffrn_radiation_type MoK\a
_diffrn_radiation_wavelength 0.71073
_diffrn_reflns_av_R_equivalents 0.0555
_diffrn_reflns_av_unetI/netI 0.0842
_diffrn_reflns_Laue_measured_fraction_full 0.996
_diffrn_reflns_Laue_measured_fraction_max 0.964
_diffrn_reflns_limit_h_max 22
_diffrn_reflns_limit_h_min -23
_diffrn_reflns_limit_k_max 23
_diffrn_reflns_limit_k_min -13
_diffrn_reflns_limit_l_max 23
_diffrn_reflns_limit_l_min -23
_diffrn_reflns_number 16928
_diffrn_reflns_point_group_measured_fraction_full 0.996
_diffrn_reflns_point_group_measured_fraction_max 0.964
_diffrn_reflns_theta_full 25.242
_diffrn_reflns_theta_max 28.309
_diffrn_reflns_theta_min 1.631
_diffrn_source_current 30.0
_diffrn_source_power 1.44
_diffrn_source_voltage 48.0
_exptl_absorpt_coefficient_mu 0.885
_exptl_absorpt_correction_type none
_exptl_crystal_colour brown
_exptl_crystal_colour_primary brown
_exptl_crystal_density_diffrn 1.193
_exptl_crystal_description block
_exptl_crystal_F_000 2120
_exptl_crystal_size_max 0.26
_exptl_crystal_size_mid 0.22
_exptl_crystal_size_min 0.18
_refine_diff_density_max 0.352
_refine_diff_density_min -0.454
_refine_diff_density_rms 0.082
_refine_ls_extinction_method none
_refine_ls_goodness_of_fit_ref 0.987
_refine_ls_hydrogen_treatment constr
_refine_ls_matrix_type full
_refine_ls_number_parameters 316
_refine_ls_number_reflns 6949
_refine_ls_number_restraints 0
_refine_ls_restrained_S_all 0.987
_refine_ls_R_factor_all 0.0907
_refine_ls_R_factor_gt 0.0489
_refine_ls_shift/su_max 0.001
_refine_ls_shift/su_mean 0.000
_refine_ls_structure_factor_coef Fsqd
_refine_ls_weighting_details 'w=1/[\s^2^(Fo^2^)+(0.0751P)^2^] where P=(Fo^2^+2Fc^2^)/3'
_refine_ls_weighting_scheme calc
_refine_ls_wR_factor_gt 0.1321
_refine_ls_wR_factor_ref 0.1509
_reflns_Friedel_coverage 0.000
_reflns_number_gt 4190
_reflns_number_total 6949
_reflns_threshold_expression 'I > 2\s(I)'
_cod_data_source_file d4ce00471j2.cif
_cod_data_source_block 1_sq
_cod_depositor_comments 'Adding full bibliography for 7249064.cif.'
_cod_database_code 7249064
_shelx_shelxl_version_number 2018/3
_shelx_space_group_comment
;
The symmetry employed for this shelxl refinement is uniquely defined
by the following loop, which should always be used as a source of
symmetry information in preference to the above space-group names.
They are only intended as comments.
;
_shelx_estimated_absorpt_t_max 0.857
_shelx_estimated_absorpt_t_min 0.802
_olex2_refinement_description
;
1. Fixed Uiso
 At 1.2 times of:
  All C(H) groups
 At 1.5 times of:
  All O(H,H) groups
2.a Riding coordinates:
 O5(H5A,H5B)
2.b Aromatic/amide H refined with riding coordinates:
 C3(H3), C6(H6), C8(H8), C9(H9), C10(H10), C11(H11), C14(H14), C15(H15),
 C17(H17), C18(H18), C20(H20), C21(H21), C22(H22), C23(H23)
;
_olex2_submission_special_instructions 'No special instructions were received'

loop_
_space_group_symop_operation_xyz
'x, y, z'
'-x, y, -z+1/2'
'x+1/2, y+1/2, z'
'-x+1/2, y+1/2, -z+1/2'
'-x, -y, -z'
'x, -y, z-1/2'
'-x+1/2, -y+1/2, -z'
'x+1/2, -y+1/2, z-1/2'

loop_
_atom_site_label
_atom_site_type_symbol
_atom_site_fract_x
_atom_site_fract_y
_atom_site_fract_z
_atom_site_U_iso_or_equiv
_atom_site_adp_type
_atom_site_occupancy
_atom_site_site_symmetry_order
_atom_site_calc_flag
_atom_site_refinement_flags_posn
_atom_site_refinement_flags_adp
_atom_site_refinement_flags_occupancy
_atom_site_disorder_assembly
_atom_site_disorder_group
Zn01 Zn 0.65202(2) 0.48347(2) 0.50945(2) 0.02816(13) Uani 1 1 d . . . . .
O1 O 0.57540(13) 0.46142(15) 0.43411(12) 0.0402(6) Uani 1 1 d . . . . .
O2 O 0.67039(14) 0.42812(15) 0.36971(13) 0.0470(7) Uani 1 1 d . . . . .
O3 O 0.57013(15) 0.37225(14) 0.07534(12) 0.0447(7) Uani 1 1 d . . . . .
O4 O 0.59543(14) 0.49442(14) 0.09388(12) 0.0389(6) Uani 1 1 d . . . . .
N1 N 0.71295(16) 0.40015(16) 0.55729(14) 0.0325(7) Uani 1 1 d . . . . .
N2 N 0.74717(17) 0.31963(16) 0.64442(15) 0.0379(7) Uani 1 1 d . . . . .
N3 N 0.7641(2) 0.17566(18) 0.78621(17) 0.0574(10) Uani 1 1 d . . . . .
N4 N 0.75333(18) 0.34115(17) 0.90373(15) 0.0426(8) Uani 1 1 d . . . . .
N5 N 0.71862(16) 0.43480(16) 0.97367(14) 0.0357(7) Uani 1 1 d . . . . .
C1 C 0.6025(2) 0.43986(18) 0.37570(17) 0.0301(8) Uani 1 1 d . . . . .
C2 C 0.54805(18) 0.43177(17) 0.31237(15) 0.0256(7) Uani 1 1 d . . . . .
C3 C 0.57653(19) 0.43101(18) 0.24399(17) 0.0301(7) Uani 1 1 d . . . . .
H3 H 0.628595 0.430497 0.239986 0.036 Uiso 1 1 calc R U . . .
C4 C 0.52973(18) 0.43098(17) 0.18125(15) 0.0250(7) Uani 1 1 d . . . . .
C5 C 0.56698(19) 0.4305(2) 0.11049(17) 0.0327(8) Uani 1 1 d . . . . .
C6 C 0.7004(2) 0.3761(2) 0.62231(18) 0.0379(8) Uani 1 1 d . . . . .
H6 H 0.663010 0.395871 0.650232 0.045 Uiso 1 1 calc R U . . .
C7 C 0.77372(19) 0.3569(2) 0.53531(17) 0.0335(8) Uani 1 1 d . . . . .
C8 C 0.8105(2) 0.3593(2) 0.4703(2) 0.0456(10) Uani 1 1 d . . . . .
H8 H 0.796127 0.393150 0.433660 0.055 Uiso 1 1 calc R U . . .
C9 C 0.8684(2) 0.3094(3) 0.4637(2) 0.0578(12) Uani 1 1 d . . . . .
H9 H 0.893995 0.308804 0.421217 0.069 Uiso 1 1 calc R U . . .
C10 C 0.8907(2) 0.2586(3) 0.5197(2) 0.0566(12) Uani 1 1 d . . . . .
H10 H 0.931339 0.226217 0.513790 0.068 Uiso 1 1 calc R U . . .
C11 C 0.8540(2) 0.2562(2) 0.5817(2) 0.0462(10) Uani 1 1 d . . . . .
H11 H 0.868128 0.222259 0.618315 0.055 Uiso 1 1 calc R U . . .
C12 C 0.7949(2) 0.3061(2) 0.58834(18) 0.0350(8) Uani 1 1 d . . . . .
C13 C 0.7507(2) 0.2863(2) 0.71319(18) 0.0394(9) Uani 1 1 d . . . . .
C14 C 0.7571(2) 0.2089(2) 0.7203(2) 0.0498(10) Uani 1 1 d . . . . .
H14 H 0.756692 0.178738 0.679147 0.060 Uiso 1 1 calc R U . . .
C15 C 0.7627(3) 0.2197(2) 0.8431(2) 0.0552(11) Uani 1 1 d . . . . .
H15 H 0.767568 0.197101 0.888370 0.066 Uiso 1 1 calc R U . . .
C16 C 0.7545(2) 0.2967(2) 0.83992(19) 0.0437(9) Uani 1 1 d . . . . .
C17 C 0.7491(2) 0.3320(2) 0.77412(18) 0.0421(9) Uani 1 1 d . . . . .
H17 H 0.744606 0.384526 0.770351 0.051 Uiso 1 1 calc R U . . .
C18 C 0.7040(2) 0.3986(2) 0.91375(18) 0.0414(9) Uani 1 1 d . . . . .
H18 H 0.664060 0.410601 0.881250 0.050 Uiso 1 1 calc R U . . .
C19 C 0.8045(2) 0.3412(2) 0.96193(19) 0.0425(9) Uani 1 1 d . . . . .
C20 C 0.8664(3) 0.2952(3) 0.9805(3) 0.0665(13) Uani 1 1 d . . . . .
H20 H 0.881084 0.255405 0.951418 0.080 Uiso 1 1 calc R U . . .
C21 C 0.9050(3) 0.3130(3) 1.0462(3) 0.0833(17) Uani 1 1 d . . . . .
H21 H 0.944705 0.282247 1.063038 0.100 Uiso 1 1 calc R U . . .
C22 C 0.8855(3) 0.3747(3) 1.0861(3) 0.0842(17) Uani 1 1 d . . . . .
H22 H 0.915663 0.387108 1.126891 0.101 Uiso 1 1 calc R U . . .
C23 C 0.8236(2) 0.4191(3) 1.0687(2) 0.0599(12) Uani 1 1 d . . . . .
H23 H 0.809970 0.459351 1.097811 0.072 Uiso 1 1 calc R U . . .
C24 C 0.7826(2) 0.4009(2) 1.00596(19) 0.0393(9) Uani 1 1 d . . . . .
O5 O 0.51020(18) 0.37461(17) -0.07044(15) 0.0673(9) Uani 1 1 d . . . . .
H5A H 0.521531 0.359271 -0.027045 0.101 Uiso 1 1 d R U . . .
H5B H 0.527821 0.418651 -0.071835 0.101 Uiso 1 1 d R U . . .

loop_
_atom_site_aniso_label
_atom_site_aniso_U_11
_atom_site_aniso_U_22
_atom_site_aniso_U_33
_atom_site_aniso_U_23
_atom_site_aniso_U_13
_atom_site_aniso_U_12
Zn01 0.0315(2) 0.0331(2) 0.0198(2) 0.00090(16) 0.00130(14) -0.00114(18)
O1 0.0378(14) 0.0657(18) 0.0170(11) -0.0072(11) 0.0010(10) -0.0046(12)
O2 0.0364(15) 0.0634(19) 0.0402(15) -0.0117(13) -0.0083(12) 0.0123(13)
O3 0.0699(18) 0.0378(15) 0.0277(13) -0.0034(11) 0.0148(12) 0.0113(13)
O4 0.0503(15) 0.0418(16) 0.0253(13) -0.0011(11) 0.0089(11) -0.0114(12)
N1 0.0380(16) 0.0385(17) 0.0209(14) 0.0012(12) 0.0015(12) 0.0054(13)
N2 0.0550(19) 0.0313(17) 0.0278(16) 0.0022(13) 0.0067(13) 0.0106(14)
N3 0.103(3) 0.0310(18) 0.040(2) 0.0028(15) 0.0177(19) 0.0164(19)
N4 0.062(2) 0.0402(18) 0.0255(15) 0.0012(13) 0.0059(14) 0.0204(16)
N5 0.0394(17) 0.0405(18) 0.0273(15) 0.0016(13) 0.0022(12) 0.0059(14)
C1 0.041(2) 0.0244(18) 0.0240(17) 0.0033(13) -0.0037(14) 0.0013(15)
C2 0.0343(18) 0.0259(17) 0.0167(15) -0.0006(12) 0.0001(13) 0.0007(14)
C3 0.0292(17) 0.035(2) 0.0264(17) 0.0012(14) 0.0037(13) 0.0007(15)
C4 0.0357(18) 0.0251(17) 0.0144(15) -0.0004(12) 0.0027(12) 0.0001(14)
C5 0.0360(19) 0.041(2) 0.0205(16) 0.0034(15) -0.0005(14) 0.0060(16)
C6 0.047(2) 0.036(2) 0.0313(19) -0.0005(16) 0.0073(16) 0.0096(17)
C7 0.0353(19) 0.040(2) 0.0257(18) -0.0017(15) 0.0013(14) 0.0014(16)
C8 0.042(2) 0.062(3) 0.034(2) 0.0031(19) 0.0076(17) 0.009(2)
C9 0.052(3) 0.080(3) 0.042(2) -0.004(2) 0.016(2) 0.010(2)
C10 0.042(2) 0.057(3) 0.071(3) -0.006(2) 0.010(2) 0.018(2)
C11 0.052(2) 0.044(2) 0.043(2) -0.0020(18) 0.0042(19) 0.0136(19)
C12 0.041(2) 0.033(2) 0.0317(19) -0.0026(15) 0.0051(15) 0.0067(16)
C13 0.056(2) 0.034(2) 0.0283(19) 0.0034(16) 0.0072(16) 0.0143(17)
C14 0.074(3) 0.040(2) 0.036(2) -0.0004(18) 0.011(2) 0.010(2)
C15 0.093(3) 0.044(2) 0.030(2) 0.0072(18) 0.015(2) 0.019(2)
C16 0.069(3) 0.035(2) 0.0286(19) 0.0019(16) 0.0113(18) 0.0170(19)
C17 0.064(3) 0.0274(19) 0.035(2) 0.0038(16) 0.0052(18) 0.0137(18)
C18 0.051(2) 0.046(2) 0.0271(19) -0.0008(17) 0.0003(16) 0.0152(18)
C19 0.046(2) 0.047(2) 0.034(2) 0.0040(17) 0.0029(17) 0.0121(18)
C20 0.069(3) 0.063(3) 0.068(3) 0.006(2) 0.011(3) 0.031(3)
C21 0.075(3) 0.102(4) 0.072(4) -0.003(3) -0.016(3) 0.046(3)
C22 0.074(3) 0.106(5) 0.069(3) -0.013(3) -0.031(3) 0.033(3)
C23 0.062(3) 0.076(3) 0.041(2) -0.008(2) -0.009(2) 0.013(2)
C24 0.039(2) 0.039(2) 0.040(2) 0.0042(17) 0.0027(16) 0.0091(17)
O5 0.100(2) 0.0529(19) 0.0488(17) 0.0024(15) 0.0049(17) -0.0053(18)

loop_
_atom_type_symbol
_atom_type_description
_atom_type_scat_dispersion_real
_atom_type_scat_dispersion_imag
_atom_type_scat_source
C C 0.0033 0.0016 'International Tables Vol C Tables 4.2.6.8 and 6.1.1.4'
H H 0.0000 0.0000 'International Tables Vol C Tables 4.2.6.8 and 6.1.1.4'
N N 0.0061 0.0033 'International Tables Vol C Tables 4.2.6.8 and 6.1.1.4'
O O 0.0106 0.0060 'International Tables Vol C Tables 4.2.6.8 and 6.1.1.4'
Zn Zn 0.2839 1.4301 'International Tables Vol C Tables 4.2.6.8 and 6.1.1.4'

loop_
_geom_angle_atom_site_label_1
_geom_angle_atom_site_label_2
_geom_angle_atom_site_label_3
_geom_angle
_geom_angle_site_symmetry_1
_geom_angle_site_symmetry_3
_geom_angle_publ_flag
O1 Zn01 O4 104.48(11) . 6_566 ?
O1 Zn01 N1 120.99(11) . . ?
O1 Zn01 N5 107.99(11) . 6_565 ?
O4 Zn01 N1 94.50(11) 6_566 . ?
O4 Zn01 N5 117.58(11) 6_566 6_565 ?
N5 Zn01 N1 111.16(12) 6_565 . ?
C1 O1 Zn01 113.2(2) . . ?
C5 O4 Zn01 126.7(2) . 6_565 ?
C6 N1 Zn01 122.1(2) . . ?
C6 N1 C7 105.3(3) . . ?
C7 N1 Zn01 132.6(2) . . ?
C6 N2 C12 106.7(3) . . ?
C6 N2 C13 125.7(3) . . ?
C12 N2 C13 127.4(3) . . ?
C15 N3 C14 117.8(3) . . ?
C18 N4 C16 124.2(3) . . ?
C18 N4 C19 107.2(3) . . ?
C19 N4 C16 128.1(3) . . ?
C18 N5 Zn01 123.0(2) . 6_566 ?
C18 N5 C24 106.3(3) . . ?
C24 N5 Zn01 130.5(2) . 6_566 ?
O1 C1 C2 116.4(3) . . ?
O2 C1 O1 123.0(3) . . ?
O2 C1 C2 120.6(3) . . ?
C3 C2 C1 118.0(3) . . ?
C4 C2 C1 122.6(3) 2_655 . ?
C4 C2 C3 119.2(3) 2_655 . ?
C2 C3 H3 118.9 . . ?
C2 C3 C4 122.3(3) . . ?
C4 C3 H3 118.9 . . ?
C2 C4 C3 118.6(3) 2_655 . ?
C2 C4 C5 124.0(3) 2_655 . ?
C3 C4 C5 117.5(3) . . ?
O3 C5 O4 125.6(3) . . ?
O3 C5 C4 120.5(3) . . ?
O4 C5 C4 113.8(3) . . ?
N1 C6 N2 112.8(3) . . ?
N1 C6 H6 123.6 . . ?
N2 C6 H6 123.6 . . ?
N1 C7 C8 129.4(3) . . ?
C12 C7 N1 109.5(3) . . ?
C12 C7 C8 121.1(3) . . ?
C7 C8 H8 121.8 . . ?
C9 C8 C7 116.4(4) . . ?
C9 C8 H8 121.8 . . ?
C8 C9 H9 119.2 . . ?
C8 C9 C10 121.7(4) . . ?
C10 C9 H9 119.2 . . ?
C9 C10 H10 119.4 . . ?
C11 C10 C9 121.2(4) . . ?
C11 C10 H10 119.4 . . ?
C10 C11 H11 121.3 . . ?
C10 C11 C12 117.3(4) . . ?
C12 C11 H11 121.3 . . ?
C7 C12 N2 105.7(3) . . ?
C7 C12 C11 122.2(3) . . ?
C11 C12 N2 132.0(3) . . ?
C14 C13 N2 120.1(3) . . ?
C14 C13 C17 120.1(3) . . ?
C17 C13 N2 119.7(3) . . ?
N3 C14 C13 121.2(3) . . ?
N3 C14 H14 119.4 . . ?
C13 C14 H14 119.4 . . ?
N3 C15 H15 118.0 . . ?
N3 C15 C16 124.0(4) . . ?
C16 C15 H15 118.0 . . ?
C15 C16 N4 121.1(3) . . ?
C15 C16 C17 119.5(3) . . ?
C17 C16 N4 119.4(3) . . ?
C13 C17 H17 121.3 . . ?
C16 C17 C13 117.3(3) . . ?
C16 C17 H17 121.3 . . ?
N4 C18 H18 123.7 . . ?
N5 C18 N4 112.5(3) . . ?
N5 C18 H18 123.7 . . ?
N4 C19 C20 132.4(4) . . ?
N4 C19 C24 105.5(3) . . ?
C20 C19 C24 122.1(4) . . ?
C19 C20 H20 122.4 . . ?
C19 C20 C21 115.3(4) . . ?
C21 C20 H20 122.4 . . ?
C20 C21 H21 119.2 . . ?
C22 C21 C20 121.5(4) . . ?
C22 C21 H21 119.2 . . ?
C21 C22 H22 118.4 . . ?
C21 C22 C23 123.1(4) . . ?
C23 C22 H22 118.4 . . ?
C22 C23 H23 121.8 . . ?
C22 C23 C24 116.4(4) . . ?
C24 C23 H23 121.8 . . ?
N5 C24 C19 108.4(3) . . ?
C23 C24 N5 130.3(4) . . ?
C23 C24 C19 121.2(3) . . ?
H5A O5 H5B 104.5 . . ?

loop_
_geom_bond_atom_site_label_1
_geom_bond_atom_site_label_2
_geom_bond_distance
_geom_bond_site_symmetry_2
_geom_bond_publ_flag
Zn01 O1 1.937(2) . ?
Zn01 O4 1.945(2) 6_566 ?
Zn01 N1 2.002(3) . ?
Zn01 N5 1.997(3) 6_565 ?
O1 C1 1.267(4) . ?
O2 C1 1.232(4) . ?
O3 C5 1.219(4) . ?
O4 C5 1.278(4) . ?
N1 C6 1.310(4) . ?
N1 C7 1.398(4) . ?
N2 C6 1.345(4) . ?
N2 C12 1.397(4) . ?
N2 C13 1.403(4) . ?
N3 C14 1.356(5) . ?
N3 C15 1.312(5) . ?
N4 C16 1.421(4) . ?
N4 C18 1.356(4) . ?
N4 C19 1.374(4) . ?
N5 C18 1.297(4) . ?
N5 C24 1.390(4) . ?
C1 C2 1.488(4) . ?
C2 C3 1.391(4) . ?
C2 C4 1.391(4) 2_655 ?
C3 H3 0.9300 . ?
C3 C4 1.394(4) . ?
C4 C5 1.501(4) . ?
C6 H6 0.9300 . ?
C7 C8 1.403(5) . ?
C7 C12 1.367(5) . ?
C8 H8 0.9300 . ?
C8 C9 1.362(6) . ?
C9 H9 0.9300 . ?
C9 C10 1.411(6) . ?
C10 H10 0.9300 . ?
C10 C11 1.352(6) . ?
C11 H11 0.9300 . ?
C11 C12 1.378(5) . ?
C13 C14 1.373(5) . ?
C13 C17 1.390(5) . ?
C14 H14 0.9300 . ?
C15 H15 0.9300 . ?
C15 C16 1.365(5) . ?
C16 C17 1.369(5) . ?
C17 H17 0.9300 . ?
C18 H18 0.9300 . ?
C19 C20 1.392(5) . ?
C19 C24 1.400(5) . ?
C20 H20 0.9300 . ?
C20 C21 1.401(6) . ?
C21 H21 0.9300 . ?
C21 C22 1.370(7) . ?
C22 H22 0.9300 . ?
C22 C23 1.372(6) . ?
C23 H23 0.9300 . ?
C23 C24 1.378(5) . ?
O5 H5A 0.8631 . ?
O5 H5B 0.8370 . ?

loop_
_geom_torsion_atom_site_label_1
_geom_torsion_atom_site_label_2
_geom_torsion_atom_site_label_3
_geom_torsion_atom_site_label_4
_geom_torsion
_geom_torsion_site_symmetry_1
_geom_torsion_site_symmetry_2
_geom_torsion_site_symmetry_3
_geom_torsion_site_symmetry_4
_geom_torsion_publ_flag
Zn01 O1 C1 O2 5.7(4) . . . . ?
Zn01 O1 C1 C2 -172.1(2) . . . . ?
Zn01 O4 C5 O3 -0.7(5) 6_565 . . . ?
Zn01 O4 C5 C4 177.2(2) 6_565 . . . ?
Zn01 N1 C6 N2 179.7(2) . . . . ?
Zn01 N1 C7 C8 -0.6(6) . . . . ?
Zn01 N1 C7 C12 -179.5(2) . . . . ?
Zn01 N5 C18 N4 -174.5(2) 6_566 . . . ?
Zn01 N5 C24 C19 174.1(3) 6_566 . . . ?
Zn01 N5 C24 C23 -7.7(6) 6_566 . . . ?
O1 C1 C2 C3 160.9(3) . . . . ?
O1 C1 C2 C4 -13.9(5) . . . 2_655 ?
O2 C1 C2 C3 -17.0(5) . . . . ?
O2 C1 C2 C4 168.2(3) . . . 2_655 ?
N1 C7 C8 C9 -179.6(4) . . . . ?
N1 C7 C12 N2 -1.2(4) . . . . ?
N1 C7 C12 C11 -179.5(3) . . . . ?
N2 C13 C14 N3 176.9(4) . . . . ?
N2 C13 C17 C16 -178.5(4) . . . . ?
N3 C15 C16 N4 179.9(4) . . . . ?
N3 C15 C16 C17 -1.6(7) . . . . ?
N4 C16 C17 C13 179.9(4) . . . . ?
N4 C19 C20 C21 -179.2(5) . . . . ?
N4 C19 C24 N5 0.6(4) . . . . ?
N4 C19 C24 C23 -177.8(4) . . . . ?
C1 C2 C3 C4 -173.7(3) . . . . ?
C2 C3 C4 C2 0.0(4) . . . 2_655 ?
C2 C3 C4 C5 179.7(3) . . . . ?
C2 C4 C5 O3 -77.4(4) 2_655 . . . ?
C2 C4 C5 O4 104.7(4) 2_655 . . . ?
C3 C4 C5 O3 102.9(4) . . . . ?
C3 C4 C5 O4 -75.0(4) . . . . ?
C4 C2 C3 C4 1.3(4) 2_655 . . . ?
C6 N1 C7 C8 -179.8(4) . . . . ?
C6 N1 C7 C12 1.3(4) . . . . ?
C6 N2 C12 C7 0.6(4) . . . . ?
C6 N2 C12 C11 178.7(4) . . . . ?
C6 N2 C13 C14 137.3(4) . . . . ?
C6 N2 C13 C17 -43.9(6) . . . . ?
C7 N1 C6 N2 -1.0(4) . . . . ?
C7 C8 C9 C10 -0.7(6) . . . . ?
C8 C7 C12 N2 179.8(3) . . . . ?
C8 C7 C12 C11 1.5(6) . . . . ?
C8 C9 C10 C11 1.6(7) . . . . ?
C9 C10 C11 C12 -1.0(6) . . . . ?
C10 C11 C12 N2 -178.4(4) . . . . ?
C10 C11 C12 C7 -0.5(6) . . . . ?
C12 N2 C6 N1 0.3(4) . . . . ?
C12 N2 C13 C14 -48.8(6) . . . . ?
C12 N2 C13 C17 130.0(4) . . . . ?
C12 C7 C8 C9 -0.8(5) . . . . ?
C13 N2 C6 N1 175.2(3) . . . . ?
C13 N2 C12 C7 -174.2(3) . . . . ?
C13 N2 C12 C11 3.9(6) . . . . ?
C14 N3 C15 C16 0.1(7) . . . . ?
C14 C13 C17 C16 0.2(6) . . . . ?
C15 N3 C14 C13 1.6(7) . . . . ?
C15 C16 C17 C13 1.4(6) . . . . ?
C16 N4 C18 N5 -174.1(3) . . . . ?
C16 N4 C19 C20 -7.6(7) . . . . ?
C16 N4 C19 C24 173.1(4) . . . . ?
C17 C13 C14 N3 -1.8(6) . . . . ?
C18 N4 C16 C15 -136.3(4) . . . . ?
C18 N4 C16 C17 45.2(6) . . . . ?
C18 N4 C19 C20 179.3(5) . . . . ?
C18 N4 C19 C24 0.0(4) . . . . ?
C18 N5 C24 C19 -1.0(4) . . . . ?
C18 N5 C24 C23 177.2(4) . . . . ?
C19 N4 C16 C15 51.7(6) . . . . ?
C19 N4 C16 C17 -126.8(4) . . . . ?
C19 N4 C18 N5 -0.7(5) . . . . ?
C19 C20 C21 C22 -4.2(8) . . . . ?
C20 C19 C24 N5 -178.8(4) . . . . ?
C20 C19 C24 C23 2.8(6) . . . . ?
C20 C21 C22 C23 6.1(10) . . . . ?
C21 C22 C23 C24 -3.1(8) . . . . ?
C22 C23 C24 N5 -179.3(4) . . . . ?
C22 C23 C24 C19 -1.3(7) . . . . ?
C24 N5 C18 N4 1.1(4) . . . . ?
C24 C19 C20 C21 0.0(7) . . . . ?
